data_9016717
loop_
_publ_author_name
'Ouchetto, K.'
'Archaimbault, F.'
'Choisnet, J.'
'Et-Tabirou M'

_publ_section_title
;
 New ordered and distorted perovskites: the mixed platinates Ln2 M Pt O6
 (Ln = La, Pr, Nd, Sm, Eu, Gd; M = Mg, Co, Ni, Zn)
 _cod_database_code 1001827
;
_journal_name_full 'Materials Chemistry and Physics'
_journal_page_first 117
_journal_page_last 124
_journal_paper_doi 10.1016/S0254-0584(97)80279-9
_journal_volume 51
_journal_year 1997
_chemical_formula_sum 'Co0.5 O3 Pr Pt0.5'
_space_group_IT_number 14
_symmetry_space_group_name_Hall '-P 2yn'
_symmetry_space_group_name_H-M 'P 1 21/n 1'
_cell_angle_alpha 90
_cell_angle_beta 90.
_cell_angle_gamma 90
_cell_length_a 5.4833
_cell_length_b 5.7043
_cell_length_c 7.7842
_cell_formula_units_Z 4
_cell_volume 243.477
_database_code_amcsd 0014214
_exptl_crystal_density_diffrn 8.618
_cod_duplicate_entry 1001827
_cod_original_formula_sum 'Pr (Co.5 Pt.5) O3'
_cod_database_code 9016717
_amcsd_formula_title 'Co O6 Pr2 Pt'

loop_
_space_group_symop_operation_xyz
x,y,z
1/2+x,1/2-y,1/2+z
1/2-x,1/2+y,1/2-z
-x,-y,-z

loop_
_atom_site_label
_atom_site_fract_x
_atom_site_fract_y
_atom_site_fract_z
_atom_site_occupancy
Pr1 0.51380 0.56030 0.24970 1.00000
Co1 0.50000 0.00000 0.00000 0.95000
Pt1 0.50000 0.00000 0.00000 0.05000
Co2 0.00000 0.50000 0.00000 0.05000
Pt2 0.00000 0.50000 0.00000 0.95000
O1 0.20000 0.21400 0.93800 1.00000
O2 0.29400 0.69800 0.95800 1.00000
O3 0.39100 0.96300 0.25700 1.00000

loop_
_cod_related_entry_id
_cod_related_entry_database
_cod_related_entry_code
1 AMCSD 0014214
